data_8105693
loop_
_publ_author_name
'Zhu, Zhoujing'
'Liu, Bin'
'Xu, Xiaona'

_publ_section_title
;
 Crystal structure of N-(4-bromo-2,6-dichloro-phenyl)pyrazin-2-amine,
 C10H6BrCl2N3
;
_journal_issue 3
_journal_name_full 'Zeitschrift f\"ur Kristallographie - New Crystal Structures'
_journal_page_first 347
_journal_page_last 349
_journal_paper_doi 10.1515/ncrs-2022-0017
_journal_volume 237
_journal_year 2022
_chemical_formula_moiety 'C10 H6 Br Cl2 N3'
_chemical_formula_sum 'C10 H6 Br Cl2 N3'
_chemical_formula_weight 318.99
_space_group_crystal_system monoclinic
_space_group_IT_number 14
_space_group_name_Hall '-P 2ybc'
_space_group_name_H-M_alt 'P 1 21/c 1'
_atom_sites_solution_hydrogens geom
_atom_sites_solution_primary direct
_cell_angle_alpha 90
_cell_angle_beta 104.851(3)
_cell_angle_gamma 90
_cell_formula_units_Z 4
_cell_length_a 9.2229(13)
_cell_length_b 14.709(2)
_cell_length_c 8.6472(13)
_cell_measurement_reflns_used 2879
_cell_measurement_temperature 173
_cell_measurement_theta_max 27.323
_cell_measurement_theta_min 2.284
_cell_volume 1133.9(3)
_computing_cell_refinement 'SAINT v8.34A (Bruker, 2013) [1]'
_computing_data_reduction 'SAINT v8.34A (Bruker, 2013) [1]'
_computing_molecular_graphics 'Olex2 (Dolomanov et al., 2009) [2]'
_computing_publication_material 'Olex2 (Dolomanov et al., 2009) [2]'
_computing_structure_refinement 'ShelXL (Sheldrick, 2015) [3]'
_computing_structure_solution 'ShelXS (Sheldrick, 2008) [4]'
_diffrn_ambient_temperature 173.0
_diffrn_measured_fraction_theta_full 0.999
_diffrn_measured_fraction_theta_max 0.998
_diffrn_measurement_device_type 'CCD area detector'
_diffrn_measurement_method 'phi and omega scans'
_diffrn_radiation_type MoK\a
_diffrn_radiation_wavelength 0.71073
_diffrn_reflns_av_R_equivalents 0.0381
_diffrn_reflns_av_unetI/netI 0.0389
_diffrn_reflns_Laue_measured_fraction_full 0.999
_diffrn_reflns_Laue_measured_fraction_max 0.998
_diffrn_reflns_limit_h_max 11
_diffrn_reflns_limit_h_min -11
_diffrn_reflns_limit_k_max 19
_diffrn_reflns_limit_k_min -17
_diffrn_reflns_limit_l_max 11
_diffrn_reflns_limit_l_min -11
_diffrn_reflns_number 10023
_diffrn_reflns_point_group_measured_fraction_full 0.999
_diffrn_reflns_point_group_measured_fraction_max 0.998
_diffrn_reflns_theta_full 25.242
_diffrn_reflns_theta_max 27.534
_diffrn_reflns_theta_min 2.285
_exptl_absorpt_coefficient_mu 4.069
_exptl_absorpt_correction_T_max 0.7456
_exptl_absorpt_correction_T_min 0.4458
_exptl_absorpt_correction_type multi-scan
_exptl_absorpt_process_details
'SADABS-2014/5 (Bruker,2014/5) was used for absorption correction. wR2(int) was 0.1087 before and 0.0512 after correction. The Ratio of minimum to maximum transmission is 0.5979. The \l/2 correction factor is 0.00150.'
_exptl_crystal_colour colourless
_exptl_crystal_colour_primary colourless
_exptl_crystal_density_diffrn 1.869
_exptl_crystal_density_meas .
_exptl_crystal_description block
_exptl_crystal_F_000 624
_exptl_crystal_size_max 0.19
_exptl_crystal_size_mid 0.12
_exptl_crystal_size_min 0.1
_refine_diff_density_max 0.350
_refine_diff_density_min -0.416
_refine_diff_density_rms 0.089
_refine_ls_extinction_coef .
_refine_ls_extinction_method none
_refine_ls_goodness_of_fit_ref 1.040
_refine_ls_hydrogen_treatment constr
_refine_ls_matrix_type full
_refine_ls_number_parameters 145
_refine_ls_number_reflns 2604
_refine_ls_number_restraints 0
_refine_ls_restrained_S_all 1.040
_refine_ls_R_factor_all 0.0469
_refine_ls_R_factor_gt 0.0312
_refine_ls_shift/su_max 0.002
_refine_ls_shift/su_mean 0.000
_refine_ls_structure_factor_coef Fsqd
_refine_ls_weighting_details 'w=1/[\s^2^(Fo^2^)+(0.0452P)^2^] where P=(Fo^2^+2Fc^2^)/3'
_refine_ls_weighting_scheme calc
_refine_ls_wR_factor_gt 0.0778
_refine_ls_wR_factor_ref 0.0839
_reflns_Friedel_coverage 0.000
_reflns_Friedel_fraction_full .
_reflns_Friedel_fraction_max .
_reflns_number_gt 2049
_reflns_number_total 2604
_reflns_threshold_expression 'I > 2\s(I)'
_cod_data_source_file suppl_j_ncrs-2022-0017_suppl.cif
_cod_data_source_block mo_2017494-dz3058b_0m
_cod_database_code 8105693
_shelx_space_group_comment
;
The symmetry employed for this shelxl refinement is uniquely defined
by the following loop, which should always be used as a source of
symmetry information in preference to the above space-group names.
They are only intended as comments.
;
_olex2_refinement_description
;
1. Fixed Uiso
 At 1.2 times of:
  All C(H) groups, All N(H) groups
2.a Aromatic/amide H refined with riding coordinates:
 N1(H1), C2(H2), C6(H6), C8(H8), C10(H10), C9(H9)
;
_olex2_submission_special_instructions 'No special instructions were received'

loop_
_space_group_symop_operation_xyz
'x, y, z'
'-x, y+1/2, -z+1/2'
'-x, -y, -z'
'x, -y-1/2, z-1/2'

loop_
_atom_site_label
_atom_site_type_symbol
_atom_site_fract_x
_atom_site_fract_y
_atom_site_fract_z
_atom_site_U_iso_or_equiv
_atom_site_adp_type
_atom_site_occupancy
_atom_site_site_symmetry_order
_atom_site_calc_flag
_atom_site_refinement_flags_posn
_atom_site_refinement_flags_adp
_atom_site_refinement_flags_occupancy
_atom_site_disorder_assembly
_atom_site_disorder_group
Br1 Br 0.99403(3) 0.63793(2) 0.44560(4) 0.04282(13) Uani 1 1 d . . . . .
C1 C 0.8329(3) 0.6744(2) 0.5307(3) 0.0279(6) Uani 1 1 d . . . . .
C2 C 0.8049(2) 0.76616(18) 0.5405(3) 0.0275(6) Uani 1 1 d . . . . .
H2 H 0.866507 0.810214 0.508149 0.033 Uiso 1 1 calc R . . . .
C3 C 0.6848(2) 0.79229(17) 0.5988(3) 0.0240(5) Uani 1 1 d . . . . .
C4 C 0.5904(2) 0.72944(17) 0.6448(3) 0.0209(5) Uani 1 1 d . . . . .
C5 C 0.6239(3) 0.63829(17) 0.6328(3) 0.0250(5) Uani 1 1 d . . . . .
C6 C 0.7456(3) 0.60910(18) 0.5784(3) 0.0281(6) Uani 1 1 d . . . . .
H6 H 0.768056 0.546255 0.574163 0.034 Uiso 1 1 calc R . . . .
C7 C 0.3534(2) 0.81010(16) 0.6170(3) 0.0220(5) Uani 1 1 d . . . . .
C8 C 0.2536(3) 0.85180(18) 0.6940(3) 0.0322(6) Uani 1 1 d . . . . .
H8 H 0.267999 0.842969 0.805796 0.039 Uiso 1 1 calc R . . . .
C9 C 0.1253(3) 0.91259(19) 0.4594(4) 0.0366(7) Uani 1 1 d . . . . .
H9 H 0.044873 0.948235 0.398584 0.044 Uiso 1 1 calc R . . . .
C10 C 0.2225(3) 0.87269(18) 0.3837(3) 0.0312(6) Uani 1 1 d . . . . .
H10 H 0.207684 0.882206 0.272064 0.037 Uiso 1 1 calc R . . . .
Cl1 Cl 0.51121(8) 0.55647(5) 0.68725(9) 0.04195(19) Uani 1 1 d . . . . .
Cl2 Cl 0.65617(7) 0.90748(5) 0.61843(9) 0.03730(18) Uani 1 1 d . . . . .
N1 N 0.4693(2) 0.75760(14) 0.7049(2) 0.0258(5) Uani 1 1 d . . . . .
H1 H 0.467541 0.741014 0.802171 0.031 Uiso 1 1 calc R . . . .
N2 N 0.3383(2) 0.82052(15) 0.4615(2) 0.0255(4) Uani 1 1 d . . . . .
N3 N 0.1404(2) 0.90283(16) 0.6159(3) 0.0381(6) Uani 1 1 d . . . . .

loop_
_atom_site_aniso_label
_atom_site_aniso_U_11
_atom_site_aniso_U_22
_atom_site_aniso_U_33
_atom_site_aniso_U_23
_atom_site_aniso_U_13
_atom_site_aniso_U_12
Br1 0.02630(16) 0.0633(2) 0.04418(19) 0.00117(15) 0.01875(12) 0.01097(12)
Cl2 0.0366(4) 0.0236(4) 0.0531(4) -0.0007(3) 0.0141(3) -0.0024(3)
Cl1 0.0531(4) 0.0288(4) 0.0563(5) 0.0004(3) 0.0365(4) -0.0063(3)
N1 0.0302(11) 0.0320(12) 0.0206(10) 0.0025(10) 0.0162(8) 0.0040(9)
N2 0.0240(10) 0.0293(12) 0.0248(11) -0.0016(10) 0.0093(8) 0.0001(9)
N3 0.0345(13) 0.0335(14) 0.0553(16) 0.0065(12) 0.0281(11) 0.0071(10)
C4 0.0204(11) 0.0269(13) 0.0159(11) 0.0008(10) 0.0053(9) 0.0018(9)
C2 0.0208(12) 0.0351(15) 0.0271(13) 0.0001(12) 0.0069(10) -0.0071(10)
C7 0.0218(11) 0.0205(13) 0.0268(12) -0.0030(11) 0.0116(9) -0.0041(9)
C3 0.0233(12) 0.0244(13) 0.0231(12) -0.0006(10) 0.0038(9) 0.0001(9)
C1 0.0199(11) 0.0423(17) 0.0228(12) 0.0002(12) 0.0079(9) 0.0035(11)
C5 0.0288(13) 0.0258(14) 0.0232(12) 0.0003(11) 0.0115(10) -0.0015(10)
C6 0.0305(13) 0.0270(14) 0.0293(13) -0.0014(12) 0.0124(11) 0.0037(10)
C8 0.0372(15) 0.0310(16) 0.0366(15) 0.0019(12) 0.0246(12) 0.0043(11)
C10 0.0262(13) 0.0343(16) 0.0326(14) 0.0025(12) 0.0066(11) 0.0012(11)
C9 0.0236(13) 0.0307(16) 0.0574(19) 0.0081(14) 0.0138(12) 0.0032(11)

loop_
_atom_type_symbol
_atom_type_description
_atom_type_scat_dispersion_real
_atom_type_scat_dispersion_imag
_atom_type_scat_source
C C 0.0033 0.0016 'International Tables Vol C Tables 4.2.6.8 and 6.1.1.4'
H H 0.0000 0.0000 'International Tables Vol C Tables 4.2.6.8 and 6.1.1.4'
Br Br -0.2901 2.4595 'International Tables Vol C Tables 4.2.6.8 and 6.1.1.4'
Cl Cl 0.1484 0.1585 'International Tables Vol C Tables 4.2.6.8 and 6.1.1.4'
N N 0.0061 0.0033 'International Tables Vol C Tables 4.2.6.8 and 6.1.1.4'

loop_
_geom_angle_atom_site_label_1
_geom_angle_atom_site_label_2
_geom_angle_atom_site_label_3
_geom_angle
_geom_angle_site_symmetry_1
_geom_angle_site_symmetry_3
C4 N1 H1 118.8 . .
C7 N1 H1 118.8 . .
C7 N1 C4 122.50(19) . .
C7 N2 C10 115.9(2) . .
C8 N3 C9 116.3(2) . .
C3 C4 N1 121.4(2) . .
C5 C4 N1 121.7(2) . .
C5 C4 C3 116.9(2) . .
C3 C2 H2 120.9 . .
C1 C2 H2 120.9 . .
C1 C2 C3 118.3(2) . .
N1 C7 C8 119.5(2) . .
N2 C7 N1 119.3(2) . .
N2 C7 C8 121.2(2) . .
C4 C3 Cl2 119.91(18) . .
C2 C3 Cl2 117.67(19) . .
C2 C3 C4 122.4(2) . .
C2 C1 Br1 118.57(19) . .
C2 C1 C6 121.9(2) . .
C6 C1 Br1 119.5(2) . .
C4 C5 Cl1 119.42(18) . .
C4 C5 C6 122.6(2) . .
C6 C5 Cl1 118.0(2) . .
C1 C6 C5 117.9(2) . .
C1 C6 H6 121.0 . .
C5 C6 H6 121.0 . .
N3 C8 C7 122.2(2) . .
N3 C8 H8 118.9 . .
C7 C8 H8 118.9 . .
N2 C10 H10 118.7 . .
N2 C10 C9 122.5(3) . .
C9 C10 H10 118.7 . .
N3 C9 C10 121.9(3) . .
N3 C9 H9 119.0 . .
C10 C9 H9 119.0 . .

loop_
_geom_bond_atom_site_label_1
_geom_bond_atom_site_label_2
_geom_bond_distance
_geom_bond_site_symmetry_2
Br1 C1 1.897(2) .
Cl2 C3 1.730(3) .
Cl1 C5 1.732(3) .
N1 H1 0.8800 .
N1 C4 1.409(3) .
N1 C7 1.378(3) .
N2 C7 1.325(3) .
N2 C10 1.347(3) .
N3 C8 1.322(4) .
N3 C9 1.332(4) .
C4 C3 1.396(3) .
C4 C5 1.386(3) .
C2 H2 0.9500 .
C2 C3 1.384(3) .
C2 C1 1.380(4) .
C7 C8 1.408(3) .
C1 C6 1.383(4) .
C5 C6 1.392(3) .
C6 H6 0.9500 .
C8 H8 0.9500 .
C10 H10 0.9500 .
C10 C9 1.370(4) .
C9 H9 0.9500 .
